data_1517609
loop_
_publ_author_name
'Niamh R. Kelly'
'Sandrine Goetz'
'Chris S. Hawes'
'Paul E. Kruger'

_publ_section_title
;
 Acid directed in situ oxidation and decarboxylation of 4,4',6,6'-
 tetra-methyl-2,2'-bipyridine: Synthesis and structural characterisation
 of 4,4',6-tri-carboxy-2,2'-bipyridine and its copper(II) coordination
 polymer
;
_journal_name_full
;
Inorganica Chimica Acta
;
_journal_page_first 102
_journal_page_last 109
_journal_volume 403
_journal_year 2013
_chemical_absolute_configuration unk
_chemical_formula_moiety 'C13 H8 Cu N2 O7, H2 O'
_chemical_formula_sum 'C13 H10 Cu N2 O8'
_chemical_formula_weight 385.77
_space_group_crystal_system orthorhombic
_space_group_IT_number 33
_space_group_name_Hall 'P 2c -2n'
_space_group_name_H-M_alt 'P n a 21'
_symmetry_space_group_name_Hall 'P 2c -2n'
_symmetry_space_group_name_H-M 'P n a 21'
_atom_sites_solution_hydrogens geom
_atom_sites_solution_primary direct
_atom_sites_solution_secondary difmap
_cell_angle_alpha 90.00
_cell_angle_beta 90.00
_cell_angle_gamma 90.00
_cell_formula_units_Z 4
_cell_length_a 17.3392(7)
_cell_length_b 11.4434(5)
_cell_length_c 6.7896(3)
_cell_measurement_temperature 153(2)
_cell_volume 1347.19(10)
_computing_cell_refinement 'Bruker SMART'
_computing_data_collection 'Bruker SMART'
_computing_data_reduction 'Bruker SAINT'
_computing_molecular_graphics
;
O. V. Dolomanov, L. J. Bourhis, R. J. Gildea, J. A. K. Howard and H. Puschmann,
OLEX2: a complete structure solution, refinement and analysis program.
J. Appl. Cryst. (2009). 42, 339-341.
;
_computing_publication_material
;
O. V. Dolomanov, L. J. Bourhis, R. J. Gildea, J. A. K. Howard and H. Puschmann,
OLEX2: a complete structure solution, refinement and analysis program.
J. Appl. Cryst. (2009). 42, 339-341.
;
_computing_structure_refinement 'SHELXTL version 5.1 (Sheldrick, 1998)'
_computing_structure_solution 'SHELXTL version 5.1 (Sheldrick, 1998)'
_diffrn_ambient_temperature 153(2)
_diffrn_measured_fraction_theta_full 1.000
_diffrn_measured_fraction_theta_max 1.000
_diffrn_measurement_device_type 'Bruker SMART APEX CCD'
_diffrn_measurement_method 'Omega scans'
_diffrn_radiation_monochromator graphite
_diffrn_radiation_type MoK\a
_diffrn_radiation_wavelength 0.71073
_diffrn_reflns_av_R_equivalents 0.0194
_diffrn_reflns_av_unetI/netI 0.0285
_diffrn_reflns_limit_h_max 20
_diffrn_reflns_limit_h_min -20
_diffrn_reflns_limit_k_max 13
_diffrn_reflns_limit_k_min -13
_diffrn_reflns_limit_l_max 8
_diffrn_reflns_limit_l_min -8
_diffrn_reflns_number 10059
_diffrn_reflns_theta_full 24.99
_diffrn_reflns_theta_max 24.99
_diffrn_reflns_theta_min 2.13
_diffrn_source 'fine-focus sealed tube'
_exptl_absorpt_coefficient_mu 1.673
_exptl_absorpt_correction_T_max 1.0000
_exptl_absorpt_correction_T_min 0.7935
_exptl_absorpt_correction_type empirical
_exptl_absorpt_process_details sadabs
_exptl_crystal_colour Green
_exptl_crystal_density_diffrn 1.902
_exptl_crystal_density_method 'not measured'
_exptl_crystal_description Prism
_exptl_crystal_F_000 780
_exptl_crystal_size_max 0.31
_exptl_crystal_size_mid 0.18
_exptl_crystal_size_min 0.1
_refine_diff_density_max 1.083
_refine_diff_density_min -0.577
_refine_diff_density_rms 0.081
_refine_ls_abs_structure_details 'Flack H D (1983), Acta Cryst. A39, 876-881'
_refine_ls_abs_structure_Flack 0.050(18)
_refine_ls_extinction_method none
_refine_ls_goodness_of_fit_ref 1.097
_refine_ls_hydrogen_treatment mixed
_refine_ls_matrix_type full
_refine_ls_number_parameters 233
_refine_ls_number_reflns 2354
_refine_ls_number_restraints 13
_refine_ls_restrained_S_all 1.098
_refine_ls_R_factor_all 0.0301
_refine_ls_R_factor_gt 0.0300
_refine_ls_shift/su_max 0.001
_refine_ls_shift/su_mean 0.000
_refine_ls_structure_factor_coef Fsqd
_refine_ls_weighting_details 'calc w=1/[\s^2^(Fo^2^)+(0.0445P)^2^+1.7340P] where P=(Fo^2^+2Fc^2^)/3'
_refine_ls_weighting_scheme calc
_refine_ls_wR_factor_gt 0.0840
_refine_ls_wR_factor_ref 0.0841
_reflns_number_gt 2339
_reflns_number_total 2354
_reflns_threshold_expression >2sigma(I)
_cod_data_source_file ICA-2013-403-102-109-1.cif
_cod_data_source_block 1
_cod_database_code 1517609

loop_
_space_group_symop_id
_space_group_symop_operation_xyz
1 'x, y, z'
2 '-x, -y, z+1/2'
3 '-x+1/2, y+1/2, z+1/2'
4 'x+1/2, -y+1/2, z'

loop_
_atom_site_label
_atom_site_type_symbol
_atom_site_fract_x
_atom_site_fract_y
_atom_site_fract_z
_atom_site_U_iso_or_equiv
_atom_site_adp_type
_atom_site_occupancy
_atom_site_symmetry_multiplicity
_atom_site_calc_flag
_atom_site_refinement_flags
Cu1 Cu 0.94099(2) 0.77612(3) 0.38903(9) 0.02137(14) Uani 1 1 d .
N1 N 0.83084(16) 0.7744(2) 0.4244(5) 0.0176(7) Uani 1 1 d .
C1 C 0.8019(2) 0.8278(3) 0.5842(5) 0.0171(7) Uani 1 1 d .
C2 C 0.72350(19) 0.8296(3) 0.6177(5) 0.0186(7) Uani 1 1 d .
H2A H 0.7028 0.8655 0.7322 0.022 Uiso 1 1 calc R
C3 C 0.6754(2) 0.7774(3) 0.4790(6) 0.0188(7) Uani 1 1 d .
C4 C 0.7060(2) 0.7223(3) 0.3145(6) 0.0193(7) Uani 1 1 d .
H4A H 0.6733 0.6863 0.2199 0.023 Uiso 1 1 calc R
C5 C 0.7862(2) 0.7213(3) 0.2918(6) 0.0182(7) Uani 1 1 d .
C6 C 0.83079(19) 0.6664(3) 0.1315(5) 0.0177(7) Uani 1 1 d .
C7 C 0.7977(2) 0.6120(3) -0.0292(5) 0.0189(7) Uani 1 1 d .
H7A H 0.7432 0.6063 -0.0413 0.023 Uiso 1 1 calc R
C8 C 0.8461(2) 0.5658(3) -0.1729(5) 0.0193(7) Uani 1 1 d .
C9 C 0.9255(2) 0.5753(3) -0.1519(5) 0.0230(8) Uani 1 1 d .
H9A H 0.9594 0.5453 -0.2494 0.028 Uiso 1 1 calc R
C10 C 0.9540(2) 0.6298(3) 0.0152(6) 0.0237(8) Uani 1 1 d .
H10A H 1.0083 0.6348 0.0323 0.028 Uiso 1 1 calc R
N2 N 0.90844(16) 0.6753(3) 0.1525(5) 0.0213(6) Uani 1 1 d .
C11 C 0.8145(2) 0.5097(3) -0.3564(5) 0.0230(7) Uani 1 1 d .
O1 O 0.85394(17) 0.4795(3) -0.4908(4) 0.0410(7) Uani 1 1 d .
O2 O 0.73931(16) 0.4981(3) -0.3469(4) 0.0299(6) Uani 1 1 d .
H2 H 0.721(5) 0.478(7) -0.442(12) 0.10(3) Uiso 1 1 d .
C12 C 0.5887(2) 0.7791(3) 0.5108(6) 0.0215(8) Uani 1 1 d .
O3 O 0.54921(14) 0.7453(3) 0.3670(6) 0.0301(7) Uani 1 1 d .
O5 O 0.84835(12) 0.9247(2) 0.8713(4) 0.0261(5) Uani 1 1 d .
C13 C 0.8657(2) 0.8774(3) 0.7124(5) 0.0209(7) Uani 1 1 d .
O4 O 0.56479(15) 0.8127(3) 0.6741(5) 0.0422(8) Uani 1 1 d .
O6 O 0.93310(13) 0.8633(3) 0.6484(4) 0.0255(6) Uani 1 1 d .
O1W O 0.95161(15) 0.9320(3) 0.1881(4) 0.0307(6) Uani 1 1 d D
H1W1 H 0.939(3) 0.995(3) 0.242(7) 0.037 Uiso 1 1 d D
H2W1 H 0.923(2) 0.924(4) 0.087(5) 0.037 Uiso 1 1 d D
O2W O 0.9071(2) 1.1129(3) 0.4475(5) 0.0498(9) Uani 1 1 d D
H1W2 H 0.936(3) 1.094(5) 0.548(6) 0.060 Uiso 1 1 d D
H2W2 H 0.929(3) 1.173(4) 0.390(9) 0.060 Uiso 1 1 d D

loop_
_atom_site_aniso_label
_atom_site_aniso_U_11
_atom_site_aniso_U_22
_atom_site_aniso_U_33
_atom_site_aniso_U_23
_atom_site_aniso_U_13
_atom_site_aniso_U_12
Cu1 0.0080(2) 0.0384(2) 0.0177(2) -0.0061(2) 0.0005(2) 0.00059(14)
N1 0.0109(12) 0.0256(13) 0.016(2) -0.0011(11) 0.0006(13) 0.0007(10)
C1 0.0161(16) 0.0204(16) 0.0146(16) 0.0025(13) 0.0005(12) 0.0002(13)
C2 0.0132(16) 0.0229(16) 0.0196(17) -0.0030(14) 0.0019(13) 0.0013(13)
C3 0.0109(17) 0.0230(16) 0.0226(18) 0.0013(13) 0.0021(15) 0.0051(13)
C4 0.0141(17) 0.0266(17) 0.0174(17) -0.0010(14) -0.0046(14) -0.0041(13)
C5 0.0131(17) 0.0272(18) 0.0145(17) 0.0021(13) 0.0009(15) 0.0016(13)
C6 0.0138(16) 0.0229(16) 0.0163(17) -0.0026(13) 0.0001(14) -0.0005(13)
C7 0.0154(16) 0.0237(15) 0.0175(16) -0.0004(13) -0.0012(13) -0.0027(14)
C8 0.0202(16) 0.0187(15) 0.0191(18) 0.0010(13) -0.0001(13) -0.0008(13)
C9 0.0183(15) 0.0297(16) 0.021(2) -0.0041(15) 0.0041(14) -0.0004(14)
C10 0.0120(16) 0.0329(18) 0.026(2) -0.0043(16) 0.0003(14) -0.0035(15)
N2 0.0150(15) 0.0319(15) 0.0172(15) -0.0060(13) -0.0009(12) -0.0021(12)
C11 0.0209(18) 0.0277(17) 0.0204(19) 0.0012(15) 0.0006(15) -0.0022(15)
O1 0.0293(15) 0.0671(19) 0.0265(16) -0.0218(14) 0.0045(12) -0.0059(15)
O2 0.0221(13) 0.0438(17) 0.0236(14) -0.0103(13) -0.0018(11) -0.0036(12)
C12 0.0118(18) 0.0279(19) 0.025(2) -0.0013(14) 0.0041(16) 0.0003(13)
O3 0.0085(11) 0.0610(16) 0.021(2) 0.0046(18) 0.0007(13) -0.0034(10)
O5 0.0165(10) 0.0400(13) 0.0219(13) -0.0126(14) -0.0005(12) -0.0007(9)
C13 0.0150(17) 0.0294(18) 0.0183(18) -0.0008(15) 0.0012(13) -0.0002(14)
O4 0.0208(15) 0.063(2) 0.043(2) -0.0226(17) 0.0086(13) -0.0016(13)
O6 0.0121(12) 0.0424(16) 0.0220(13) -0.0104(12) 0.0003(10) 0.0005(10)
O1W 0.0250(14) 0.0444(17) 0.0227(16) 0.0001(12) -0.0039(11) -0.0077(13)
O2W 0.051(2) 0.062(2) 0.0364(19) -0.0030(15) -0.0010(14) -0.0173(17)

loop_
_atom_type_symbol
_atom_type_description
_atom_type_scat_dispersion_real
_atom_type_scat_dispersion_imag
_atom_type_scat_source
C C 0.0033 0.0016 'International Tables Vol C Tables 4.2.6.8 and 6.1.1.4'
H H 0.0000 0.0000 'International Tables Vol C Tables 4.2.6.8 and 6.1.1.4'
Cu Cu 0.3201 1.2651 'International Tables Vol C Tables 4.2.6.8 and 6.1.1.4'
N N 0.0061 0.0033 'International Tables Vol C Tables 4.2.6.8 and 6.1.1.4'
O O 0.0106 0.0060 'International Tables Vol C Tables 4.2.6.8 and 6.1.1.4'

loop_
_geom_angle_atom_site_label_1
_geom_angle_atom_site_label_2
_geom_angle_atom_site_label_3
_geom_angle
_geom_angle_site_symmetry_1
_geom_angle_site_symmetry_3
N1 Cu1 N2 79.59(12) . .
N1 Cu1 O6 80.20(11) . .
N1 Cu1 O1W 99.49(11) . .
N2 Cu1 O1W 89.64(12) . .
O3 Cu1 N1 171.58(13) 4_565 .
O3 Cu1 N2 97.90(14) 4_565 .
O3 Cu1 O6 101.46(13) 4_565 .
O3 Cu1 O1W 88.49(13) 4_565 .
O6 Cu1 N2 159.28(11) . .
O6 Cu1 O1W 98.16(13) . .
C1 N1 Cu1 117.8(2) . .
C5 N1 Cu1 119.8(2) . .
C5 N1 C1 122.4(3) . .
N1 C1 C2 120.6(3) . .
N1 C1 C13 111.2(3) . .
C2 C1 C13 128.2(3) . .
C1 C2 H2A 120.9 . .
C1 C2 C3 118.2(3) . .
C3 C2 H2A 120.9 . .
C2 C3 C12 119.4(3) . .
C4 C3 C2 120.7(3) . .
C4 C3 C12 119.9(3) . .
C3 C4 H4A 120.9 . .
C3 C4 C5 118.2(3) . .
C5 C4 H4A 120.9 . .
N1 C5 C4 119.9(3) . .
N1 C5 C6 112.8(3) . .
C4 C5 C6 127.3(3) . .
C7 C6 C5 123.8(3) . .
N2 C6 C5 114.2(3) . .
N2 C6 C7 122.0(3) . .
C6 C7 H7A 120.8 . .
C6 C7 C8 118.3(3) . .
C8 C7 H7A 120.8 . .
C7 C8 C11 121.5(3) . .
C9 C8 C7 119.8(3) . .
C9 C8 C11 118.7(3) . .
C8 C9 H9A 120.9 . .
C10 C9 C8 118.2(3) . .
C10 C9 H9A 120.9 . .
C9 C10 H10A 118.7 . .
N2 C10 C9 122.6(3) . .
N2 C10 H10A 118.7 . .
C6 N2 Cu1 113.4(2) . .
C10 N2 Cu1 127.2(2) . .
C10 N2 C6 119.1(3) . .
O1 C11 C8 123.3(3) . .
O1 C11 O2 125.4(3) . .
O2 C11 C8 111.4(3) . .
C11 O2 H2 114(6) . .
O3 C12 C3 115.2(3) . .
O4 C12 C3 117.4(3) . .
O4 C12 O3 127.4(3) . .
C12 O3 Cu1 121.2(3) . 4_465
O5 C13 C1 119.0(3) . .
O5 C13 O6 125.5(3) . .
O6 C13 C1 115.6(3) . .
C13 O6 Cu1 115.2(2) . .
Cu1 O1W H1W1 113(4) . .
Cu1 O1W H2W1 111(3) . .
H1W1 O1W H2W1 107(4) . .
H1W2 O2W H2W2 107(4) . .

loop_
_geom_bond_atom_site_label_1
_geom_bond_atom_site_label_2
_geom_bond_distance
_geom_bond_site_symmetry_2
Cu1 N1 1.925(3) .
Cu1 N2 2.056(3) .
Cu1 O3 1.898(2) 4_565
Cu1 O6 2.029(3) .
Cu1 O1W 2.253(3) .
N1 C1 1.342(5) .
N1 C5 1.334(5) .
C1 C2 1.379(5) .
C1 C13 1.517(5) .
C2 H2A 0.9500 .
C2 C3 1.392(5) .
C3 C4 1.388(5) .
C3 C12 1.520(5) .
C4 H4A 0.9500 .
C4 C5 1.399(5) .
C5 C6 1.476(5) .
C6 C7 1.381(5) .
C6 N2 1.358(4) .
C7 H7A 0.9500 .
C7 C8 1.392(5) .
C8 C9 1.389(5) .
C8 C11 1.505(5) .
C9 H9A 0.9500 .
C9 C10 1.386(5) .
C10 H10A 0.9500 .
C10 N2 1.328(5) .
C11 O1 1.192(5) .
C11 O2 1.312(5) .
O2 H2 0.76(8) .
C12 O3 1.254(5) .
C12 O4 1.244(5) .
O3 Cu1 1.898(2) 4_465
O5 C13 1.244(4) .
C13 O6 1.257(4) .
O1W H1W1 0.844(14) .
O1W H2W1 0.846(14) .
O2W H1W2 0.871(14) .
O2W H2W2 0.878(14) .

loop_
_geom_hbond_atom_site_label_D
_geom_hbond_atom_site_label_H
_geom_hbond_atom_site_label_A
_geom_hbond_distance_DH
_geom_hbond_distance_HA
_geom_hbond_distance_DA
_geom_hbond_angle_DHA
_geom_hbond_site_symmetry_A
O2 H2 O5 0.76(8) 1.85(8) 2.584(4) 164(9) 3_643
O1W H1W1 O2W 0.844(14) 2.01(2) 2.825(5) 161(5) .
O1W H2W1 O5 0.846(14) 1.960(17) 2.800(4) 172(4) 1_554
O2W H1W2 O1W 0.871(14) 2.19(3) 2.988(5) 152(5) 2_775
O2W H2W2 O4 0.878(14) 2.17(3) 2.985(6) 154(5) 3_654

loop_
_geom_torsion_atom_site_label_1
_geom_torsion_atom_site_label_2
_geom_torsion_atom_site_label_3
_geom_torsion_atom_site_label_4
_geom_torsion
_geom_torsion_site_symmetry_1
_geom_torsion_site_symmetry_4
Cu1 N1 C1 C2 179.9(2) . .
Cu1 N1 C1 C13 -1.9(4) . .
Cu1 N1 C5 C4 -178.4(2) . .
Cu1 N1 C5 C6 1.5(4) . .
N1 Cu1 N2 C6 4.8(2) . .
N1 Cu1 N2 C10 178.2(3) . .
N1 Cu1 O6 C13 -0.4(3) . .
N1 C1 C2 C3 -1.7(5) . .
N1 C1 C13 O5 -176.5(3) . .
N1 C1 C13 O6 1.5(4) . .
N1 C5 C6 C7 -176.1(3) . .
N1 C5 C6 N2 2.8(4) . .
C1 N1 C5 C4 1.4(5) . .
C1 N1 C5 C6 -178.7(3) . .
C1 C2 C3 C4 1.8(5) . .
C1 C2 C3 C12 -179.4(3) . .
C1 C13 O6 Cu1 -0.5(4) . .
C2 C1 C13 O5 1.5(5) . .
C2 C1 C13 O6 179.5(3) . .
C2 C3 C4 C5 -0.3(5) . .
C2 C3 C12 O3 170.3(3) . .
C2 C3 C12 O4 -10.1(5) . .
C3 C4 C5 N1 -1.3(5) . .
C3 C4 C5 C6 178.8(3) . .
C3 C12 O3 Cu1 172.5(2) . 4_465
C4 C3 C12 O3 -10.8(5) . .
C4 C3 C12 O4 168.8(3) . .
C4 C5 C6 C7 3.8(5) . .
C4 C5 C6 N2 -177.3(3) . .
C5 N1 C1 C2 0.1(5) . .
C5 N1 C1 C13 178.3(3) . .
C5 C6 C7 C8 178.6(3) . .
C5 C6 N2 Cu1 -5.4(4) . .
C5 C6 N2 C10 -179.3(3) . .
C6 C7 C8 C9 -0.1(5) . .
C6 C7 C8 C11 -177.4(3) . .
C7 C6 N2 Cu1 173.6(3) . .
C7 C6 N2 C10 -0.4(5) . .
C7 C8 C9 C10 0.9(5) . .
C7 C8 C11 O1 172.5(4) . .
C7 C8 C11 O2 -8.1(5) . .
C8 C9 C10 N2 -1.6(6) . .
C9 C8 C11 O1 -4.9(5) . .
C9 C8 C11 O2 174.5(3) . .
C9 C10 N2 Cu1 -171.7(3) . .
C9 C10 N2 C6 1.4(6) . .
N2 Cu1 N1 C1 176.7(3) . .
N2 Cu1 N1 C5 -3.4(2) . .
N2 Cu1 O6 C13 -13.2(5) . .
N2 C6 C7 C8 -0.2(5) . .
C11 C8 C9 C10 178.4(3) . .
C12 C3 C4 C5 -179.2(3) . .
O3 Cu1 N2 C6 176.6(3) 4_565 .
O3 Cu1 N2 C10 -10.0(3) 4_565 .
O3 Cu1 O6 C13 -172.0(3) 4_565 .
O5 C13 O6 Cu1 177.4(3) . .
C13 C1 C2 C3 -179.5(3) . .
O4 C12 O3 Cu1 -7.0(6) . 4_465
O6 Cu1 N1 C1 1.3(2) . .
O6 Cu1 N1 C5 -178.8(3) . .
O6 Cu1 N2 C6 17.7(5) . .
O6 Cu1 N2 C10 -169.0(3) . .
O1W Cu1 N1 C1 -95.4(2) . .
O1W Cu1 N1 C5 84.4(3) . .
O1W Cu1 N2 C6 -94.9(2) . .
O1W Cu1 N2 C10 78.4(3) . .
O1W Cu1 O6 C13 97.9(3) . .
